data_1564573
loop_
_publ_author_name
'Lan, Hai-Ming'
'Yang, Ru-Xia'
'Yang, Li-Zhen'
'Zhu, Peng-Yin'
'Wang, Lu-Lu'
'Yu, Yu-Ming'
'Wang, Duo-Zhi'

_publ_section_title
;
 Lanthanide complexes based on the linear bifunctional ligand: Synthesis,
 structure regulation and magnetic properties
;
_journal_name_full 'Inorganica Chimica Acta'
_journal_page_first 119593
_journal_paper_doi 10.1016/j.ica.2020.119593
_journal_volume 508
_journal_year 2020
_chemical_formula_moiety 'C34 H29 N9 O10 Pr, 4(H2 O), N O3'
_chemical_formula_sum 'C34 H37 N10 O17 Pr'
_chemical_formula_weight 998.64
_space_group_crystal_system monoclinic
_space_group_IT_number 14
_space_group_name_Hall '-P 2yn'
_space_group_name_H-M_alt 'P 1 21/n 1'
_atom_sites_solution_hydrogens mixed
_atom_sites_solution_primary iterative
_cell_angle_alpha 90
_cell_angle_beta 101.471(2)
_cell_angle_gamma 90
_cell_formula_units_Z 4
_cell_length_a 16.0211(9)
_cell_length_b 11.9141(6)
_cell_length_c 20.3289(9)
_cell_measurement_reflns_used 9913
_cell_measurement_temperature 150(2)
_cell_measurement_theta_max 26.442
_cell_measurement_theta_min 2.486
_cell_volume 3802.8(3)
_computing_cell_refinement 'SAINT v8.37A (Bruker, 2015)'
_computing_data_reduction 'SAINT v8.37A (Bruker, 2015)'
_computing_molecular_graphics 'Olex2 (Dolomanov et al., 2009)'
_computing_publication_material 'Olex2 (Dolomanov et al., 2009)'
_computing_structure_refinement 'XL (Sheldrick, 2008)'
_computing_structure_solution
;
Superflip (Palatinus & Chapuis, 2007;Palatinus & van der Lee, 2008;
Palatinus et al., 2012)
;
_diffrn_ambient_temperature 150.0
_diffrn_measured_fraction_theta_full 0.999
_diffrn_measured_fraction_theta_max 0.999
_diffrn_measurement_device_type 'CCD area detector'
_diffrn_measurement_method 'phi and omega scans'
_diffrn_radiation_monochromator graphite
_diffrn_radiation_type MoK\a
_diffrn_radiation_wavelength 0.71073
_diffrn_reflns_av_R_equivalents 0.0587
_diffrn_reflns_av_unetI/netI 0.0367
_diffrn_reflns_Laue_measured_fraction_full 0.999
_diffrn_reflns_Laue_measured_fraction_max 0.999
_diffrn_reflns_limit_h_max 19
_diffrn_reflns_limit_h_min -19
_diffrn_reflns_limit_k_max 14
_diffrn_reflns_limit_k_min -14
_diffrn_reflns_limit_l_max 24
_diffrn_reflns_limit_l_min -25
_diffrn_reflns_number 45156
_diffrn_reflns_point_group_measured_fraction_full 0.999
_diffrn_reflns_point_group_measured_fraction_max 0.999
_diffrn_reflns_theta_full 25.242
_diffrn_reflns_theta_max 26.022
_diffrn_reflns_theta_min 2.146
_exptl_absorpt_coefficient_mu 1.374
_exptl_absorpt_correction_T_max 0.0276
_exptl_absorpt_correction_T_min 0.0108
_exptl_absorpt_correction_type multi-scan
_exptl_absorpt_process_details
;
SADABS-2016/2 (Bruker,2016/2) was used for absorption correction.
wR2(int) was 0.0818 before and 0.0638 after correction.
The Ratio of minimum to maximum transmission is 0.3913.
The \l/2 correction factor is Not present.
;
_exptl_crystal_colour colourless
_exptl_crystal_density_diffrn 1.744
_exptl_crystal_description block
_exptl_crystal_F_000 2024
_exptl_crystal_size_max 0.29
_exptl_crystal_size_mid 0.26
_exptl_crystal_size_min 0.25
_refine_diff_density_max 1.620
_refine_diff_density_min -0.897
_refine_diff_density_rms 0.104
_refine_ls_extinction_coef .
_refine_ls_extinction_method none
_refine_ls_goodness_of_fit_ref 1.059
_refine_ls_hydrogen_treatment mixed
_refine_ls_matrix_type full
_refine_ls_number_parameters 578
_refine_ls_number_reflns 7499
_refine_ls_number_restraints 5
_refine_ls_restrained_S_all 1.184
_refine_ls_R_factor_all 0.0557
_refine_ls_R_factor_gt 0.0380
_refine_ls_shift/su_max 0.001
_refine_ls_shift/su_mean 0.000
_refine_ls_structure_factor_coef Fsqd
_refine_ls_weighting_details 'w=1/[\s^2^(Fo^2^)+(0.0460P)^2^+8.0630P] where P=(Fo^2^+2Fc^2^)/3'
_refine_ls_weighting_scheme calc
_refine_ls_wR_factor_gt 0.0936
_refine_ls_wR_factor_ref 0.1031
_reflns_Friedel_coverage 0.000
_reflns_Friedel_fraction_full .
_reflns_Friedel_fraction_max .
_reflns_number_gt 5896
_reflns_number_total 7499
_reflns_threshold_expression 'I > 2\s(I)'
_cod_data_source_file 5.cif
_cod_data_source_block 222
_cod_database_code 1564573
_shelx_space_group_comment
;
The symmetry employed for this shelxl refinement is uniquely defined
by the following loop, which should always be used as a source of
symmetry information in preference to the above space-group names.
They are only intended as comments.
;
_shelx_estimated_absorpt_t_max 0.725
_shelx_estimated_absorpt_t_min 0.691
_olex2_refinement_description
;
1. Fixed Uiso
 At 1.2 times of:
  All C(H) groups, All N(H) groups
 At 1.5 times of:
  All O(H,H) groups
2. Restrained distances
 H1_$1-H8B_$2
 2.2 with sigma of 0.02
 N8_$4-N4_$3
 3.2 with sigma of 0.02
 N8_$5-N4_$6
 3.2 with sigma of 0.02
 N4_$6-N8_$5
 3.2 with sigma of 0.02
 N8-N4_$7
 3.2 with sigma of 0.02
3.a Free rotating group:
 O12(H12A,H12B), O13(H13A,H13B), O14(H14A,H14B), O11(H11A,H11B)
3.b Rotating group:
 O10(H10A,H10B), O8(H8A,H8B), O9(H9A,H9B)
3.c Aromatic/amide H refined with riding coordinates:
 N8(H8), N1(H1), C17(H17), C24(H24), C34(H34), C11(H11), C14(H14), C7(H7),
 C31(H31), C33(H33), C15(H15), C20(H20), C13(H13), C21(H21), C16(H16), C10(H10),
  C30(H30), C28(H28), C27(H27), C32(H32), C3(H3), C4(H4)
;
_olex2_submission_special_instructions 'No special instructions were received'

loop_
_space_group_symop_operation_xyz
'x, y, z'
'-x+1/2, y+1/2, -z+1/2'
'-x, -y, -z'
'x-1/2, -y-1/2, z-1/2'

loop_
_atom_site_label
_atom_site_type_symbol
_atom_site_fract_x
_atom_site_fract_y
_atom_site_fract_z
_atom_site_U_iso_or_equiv
_atom_site_adp_type
_atom_site_occupancy
_atom_site_site_symmetry_order
_atom_site_calc_flag
_atom_site_refinement_flags_posn
_atom_site_refinement_flags_adp
_atom_site_refinement_flags_occupancy
_atom_site_disorder_assembly
_atom_site_disorder_group
Pr1 Pr 0.21414(2) 0.04881(2) 0.49061(2) 0.02622(8) Uani 1 1 d . . . . .
O4 O 0.2039(2) 0.0061(3) 0.60860(15) 0.0408(8) Uani 1 1 d . . . . .
O3 O 0.2254(2) 0.1842(2) 0.58791(14) 0.0329(7) Uani 1 1 d . . . . .
O2 O 0.28845(19) 0.0171(2) 0.39020(14) 0.0307(7) Uani 1 1 d . . . . .
O1 O 0.22023(19) 0.1771(2) 0.39174(14) 0.0312(7) Uani 1 1 d . . . . .
O5 O 0.0820(2) -0.0759(3) 0.49364(15) 0.0358(7) Uani 1 1 d . . . . .
O10 O 0.0830(2) 0.1670(3) 0.47411(16) 0.0359(7) Uani 1 1 d . . . . .
H10A H 0.057306 0.164490 0.431951 0.054 Uiso 1 1 d GR . . . .
H10B H 0.096921 0.237789 0.480997 0.054 Uiso 1 1 d GR . . . .
O7 O 0.1080(2) -0.0430(3) 0.39561(15) 0.0370(7) Uani 1 1 d . . . . .
O8 O 0.2647(2) -0.1473(3) 0.49896(14) 0.0354(7) Uani 1 1 d . . . . .
H8A H 0.289837 -0.171853 0.544461 0.053 Uiso 1 1 d GR . . . .
H8B H 0.312823 -0.161267 0.476983 0.053 Uiso 1 1 d DGR . . . .
O12 O 0.0828(2) 0.3133(3) 0.34062(16) 0.0367(7) Uani 1 1 d . . . . .
H12A H 0.052880 0.295220 0.301454 0.055 Uiso 1 1 d G . . . .
H12B H 0.125261 0.266384 0.347021 0.055 Uiso 1 1 d G . . . .
O16 O 0.4158(2) 0.2910(3) 0.62976(16) 0.0454(8) Uani 1 1 d . . . . .
O13 O 0.4386(2) -0.0958(3) 0.40987(18) 0.0498(9) Uani 1 1 d . . . . .
H13A H 0.387408 -0.074377 0.391317 0.075 Uiso 1 1 d G . . . .
H13B H 0.454385 -0.138743 0.379943 0.075 Uiso 1 1 d G . . . .
N6 N 0.1875(2) 0.1932(3) 0.89605(17) 0.0292(8) Uani 1 1 d . . . . .
N5 N 0.1641(2) 0.0178(3) 0.85651(18) 0.0304(8) Uani 1 1 d . . . . .
N4 N 0.4675(2) -0.1274(3) -0.23576(19) 0.0366(9) Uani 1 1 d D . . . .
N2 N 0.3493(2) 0.0262(3) 0.14268(17) 0.0284(8) Uani 1 1 d . . . . .
N8 N 0.0214(2) -0.1793(3) 1.21002(18) 0.0354(9) Uani 1 1 d D . . . .
H8 H -0.000613 -0.239206 1.225302 0.042 Uiso 1 1 calc R . . . .
N3 N 0.4246(2) -0.0303(3) -0.15985(17) 0.0289(8) Uani 1 1 d . . . . .
O9 O 0.3613(2) 0.1213(3) 0.52615(17) 0.0473(9) Uani 1 1 d . . . . .
H9A H 0.362031 0.176480 0.554960 0.071 Uiso 1 1 d GR . . . .
H9B H 0.377749 0.152894 0.491779 0.071 Uiso 1 1 d GR . . . .
N1 N 0.3142(2) 0.1974(3) 0.10087(17) 0.0309(8) Uani 1 1 d . . . . .
H1 H 0.305814 0.254876 0.073169 0.037 Uiso 1 1 calc DR . . . .
N7 N 0.0723(2) -0.0697(3) 1.14633(17) 0.0306(8) Uani 1 1 d . . . . .
O15 O 0.5223(2) 0.2191(3) 0.69982(16) 0.0449(8) Uani 1 1 d . . . . .
O14 O 0.4884(2) 0.1225(3) 0.45346(18) 0.0467(9) Uani 1 1 d . . . . .
H14A H 0.526000 0.109967 0.489888 0.070 Uiso 1 1 d G . . . .
H14B H 0.494612 0.067032 0.427014 0.070 Uiso 1 1 d G . . . .
C1 C 0.2621(3) 0.1095(4) 0.3621(2) 0.0269(9) Uani 1 1 d . . . . .
C17 C 0.4592(3) -0.1289(4) -0.1737(2) 0.0325(10) Uani 1 1 d . . . . .
H17 H 0.474782 -0.189055 -0.143087 0.039 Uiso 1 1 calc R . . . .
O17 O 0.4294(2) 0.3229(3) 0.73514(17) 0.0494(9) Uani 1 1 d . . . . .
O6 O -0.0058(2) -0.1376(3) 0.40570(18) 0.0450(8) Uani 1 1 d . . . . .
C18 C 0.2137(3) 0.1078(4) 0.6276(2) 0.0282(9) Uani 1 1 d . . . . .
C24 C 0.1879(3) 0.0508(4) 0.7393(2) 0.0274(9) Uani 1 1 d . . . . .
H24 H 0.175920 -0.023313 0.722752 0.033 Uiso 1 1 calc R . . . .
C23 C 0.1842(3) 0.0792(4) 0.8050(2) 0.0293(9) Uani 1 1 d . . . . .
N9 N 0.0598(2) -0.0862(3) 0.4311(2) 0.0356(9) Uani 1 1 d . . . . .
C34 C 0.0411(3) -0.1736(4) 1.1522(2) 0.0326(10) Uani 1 1 d . . . . .
H34 H 0.034929 -0.231590 1.119521 0.039 Uiso 1 1 calc R . . . .
C11 C 0.4051(3) 0.1142(4) -0.0798(2) 0.0309(9) Uani 1 1 d . . . . .
H11 H 0.418114 0.169797 -0.109788 0.037 Uiso 1 1 calc R . . . .
C29 C 0.0998(3) -0.0276(4) 1.0881(2) 0.0286(9) Uani 1 1 d . . . . .
C2 C 0.2783(3) 0.1373(4) 0.2939(2) 0.0271(9) Uani 1 1 d . . . . .
N10 N 0.4553(3) 0.2769(3) 0.68786(19) 0.0363(9) Uani 1 1 d . . . . .
C19 C 0.2096(3) 0.1352(4) 0.6990(2) 0.0272(9) Uani 1 1 d . . . . .
C22 C 0.1999(3) 0.1882(4) 0.8300(2) 0.0277(9) Uani 1 1 d . . . . .
O11 O -0.0503(3) 0.1280(4) 0.3747(2) 0.0621(11) Uani 1 1 d . . . . .
H11A H -0.051755 0.138842 0.332107 0.093 Uiso 1 1 d G . . . .
H11B H -0.097135 0.091881 0.375943 0.093 Uiso 1 1 d G . . . .
C14 C 0.3709(3) -0.0496(4) 0.0087(2) 0.0308(9) Uani 1 1 d . . . . .
H14 H 0.361148 -0.105705 0.039561 0.037 Uiso 1 1 calc R . . . .
C12 C 0.4061(3) 0.0015(4) -0.0964(2) 0.0280(9) Uani 1 1 d . . . . .
C25 C 0.1666(3) 0.0894(4) 0.9092(2) 0.0283(9) Uani 1 1 d . . . . .
C6 C 0.3206(3) 0.0859(3) 0.1923(2) 0.0262(9) Uani 1 1 d . . . . .
C8 C 0.3437(3) 0.0975(4) 0.0893(2) 0.0274(9) Uani 1 1 d . . . . .
C7 C 0.3119(3) 0.0565(3) 0.2570(2) 0.0267(8) Uani 1 1 d . . . . .
H7 H 0.328273 -0.015554 0.275118 0.032 Uiso 1 1 calc R . . . .
C31 C 0.1615(3) -0.0610(4) 0.9924(2) 0.0307(9) Uani 1 1 d . . . . .
H31 H 0.187446 -0.110141 0.965581 0.037 Uiso 1 1 calc R . . . .
C33 C 0.0383(3) -0.0832(4) 1.2448(2) 0.0399(11) Uani 1 1 d . . . . .
H33 H 0.029082 -0.068433 1.288742 0.048 Uiso 1 1 calc R . . . .
C15 C 0.4121(3) 0.0334(4) -0.2180(2) 0.0354(10) Uani 1 1 d . . . . .
H15 H 0.388987 0.106998 -0.223906 0.042 Uiso 1 1 calc R . . . .
C20 C 0.2279(3) 0.2444(4) 0.7243(2) 0.0299(9) Uani 1 1 d . . . . .
H20 H 0.243634 0.300049 0.695575 0.036 Uiso 1 1 calc R . . . .
C5 C 0.2994(3) 0.1931(4) 0.1652(2) 0.0279(9) Uani 1 1 d . . . . .
C13 C 0.3884(3) -0.0807(4) -0.0530(2) 0.0317(10) Uani 1 1 d . . . . .
H13 H 0.388257 -0.157643 -0.065325 0.038 Uiso 1 1 calc R . . . .
C21 C 0.2237(3) 0.2735(4) 0.7895(2) 0.0305(9) Uani 1 1 d . . . . .
H21 H 0.236330 0.347439 0.806122 0.037 Uiso 1 1 calc R . . . .
C16 C 0.4392(3) -0.0296(4) -0.2643(2) 0.0370(11) Uani 1 1 d . . . . .
H16 H 0.438465 -0.008511 -0.309519 0.044 Uiso 1 1 calc R . . . .
C10 C 0.3848(3) 0.1452(4) -0.0188(2) 0.0300(9) Uani 1 1 d . . . . .
H10 H 0.382831 0.222302 -0.007393 0.036 Uiso 1 1 calc R . . . .
C26 C 0.1454(3) 0.0501(4) 0.9727(2) 0.0278(8) Uani 1 1 d . . . . .
C30 C 0.1398(3) -0.1002(4) 1.0511(2) 0.0305(9) Uani 1 1 d . . . . .
H30 H 0.152104 -0.175258 1.065621 0.037 Uiso 1 1 calc R . . . .
C28 C 0.0840(3) 0.0835(4) 1.0698(2) 0.0320(10) Uani 1 1 d . . . . .
H28 H 0.056923 0.132099 1.096131 0.038 Uiso 1 1 calc R . . . .
C27 C 0.1086(3) 0.1224(4) 1.0120(2) 0.0331(10) Uani 1 1 d . . . . .
H27 H 0.100110 0.199032 0.999439 0.040 Uiso 1 1 calc R . . . .
C32 C 0.0709(3) -0.0124(4) 1.2051(2) 0.0347(10) Uani 1 1 d . . . . .
H32 H 0.089295 0.062453 1.215453 0.042 Uiso 1 1 calc R . . . .
C3 C 0.2575(3) 0.2455(4) 0.2668(2) 0.0308(9) Uani 1 1 d . . . . .
H3 H 0.235597 0.299657 0.293219 0.037 Uiso 1 1 calc R . . . .
C9 C 0.3674(3) 0.0633(3) 0.0256(2) 0.0278(9) Uani 1 1 d . . . . .
C4 C 0.2679(3) 0.2747(4) 0.2034(2) 0.0315(9) Uani 1 1 d . . . . .
H4 H 0.254128 0.347999 0.186122 0.038 Uiso 1 1 calc R . . . .
H5 H 0.146(3) -0.044(4) 0.855(2) 0.029(13) Uiso 1 1 d . . . . .

loop_
_atom_site_aniso_label
_atom_site_aniso_U_11
_atom_site_aniso_U_22
_atom_site_aniso_U_33
_atom_site_aniso_U_23
_atom_site_aniso_U_13
_atom_site_aniso_U_12
Pr1 0.03318(14) 0.02485(13) 0.02164(12) -0.00024(9) 0.00788(9) -0.00075(10)
O4 0.069(2) 0.0281(16) 0.0274(16) -0.0037(13) 0.0143(15) -0.0011(16)
O3 0.0448(19) 0.0307(16) 0.0248(15) -0.0016(12) 0.0108(13) -0.0020(14)
O2 0.0374(17) 0.0289(16) 0.0276(15) 0.0037(12) 0.0104(13) 0.0028(13)
O1 0.0382(17) 0.0294(16) 0.0275(15) 0.0018(12) 0.0102(13) 0.0039(13)
O5 0.0397(18) 0.0377(18) 0.0310(17) 0.0039(13) 0.0092(14) -0.0026(14)
O10 0.0373(18) 0.0303(16) 0.0411(18) -0.0010(14) 0.0104(14) -0.0002(13)
O7 0.0404(18) 0.0397(18) 0.0329(16) -0.0046(14) 0.0122(14) -0.0086(15)
O8 0.048(2) 0.0309(17) 0.0290(16) 0.0018(13) 0.0125(14) 0.0038(14)
O12 0.0376(19) 0.0361(18) 0.0354(17) -0.0060(14) 0.0047(14) -0.0011(14)
O16 0.052(2) 0.045(2) 0.0357(19) -0.0016(15) -0.0006(16) 0.0039(16)
O13 0.046(2) 0.056(2) 0.043(2) -0.0091(17) -0.0002(16) 0.0146(18)
N6 0.032(2) 0.0335(19) 0.0227(17) 0.0000(15) 0.0067(14) -0.0046(15)
N5 0.035(2) 0.028(2) 0.0293(19) -0.0004(15) 0.0089(16) -0.0035(16)
N4 0.032(2) 0.043(2) 0.036(2) -0.0083(18) 0.0098(16) -0.0047(17)
N2 0.0292(19) 0.032(2) 0.0247(17) -0.0014(14) 0.0060(14) -0.0041(15)
N8 0.035(2) 0.038(2) 0.035(2) 0.0070(17) 0.0108(16) -0.0024(17)
N3 0.0298(19) 0.0311(19) 0.0271(18) 0.0000(14) 0.0087(15) -0.0005(15)
O9 0.0373(19) 0.068(3) 0.0366(18) -0.0163(18) 0.0075(15) -0.0081(17)
N1 0.037(2) 0.0281(19) 0.0283(18) 0.0036(15) 0.0089(16) 0.0025(16)
N7 0.032(2) 0.034(2) 0.0264(18) 0.0031(15) 0.0067(15) -0.0021(15)
O15 0.046(2) 0.049(2) 0.0380(18) 0.0008(16) 0.0044(15) 0.0177(17)
O14 0.050(2) 0.045(2) 0.045(2) 0.0018(16) 0.0098(17) -0.0011(17)
C1 0.026(2) 0.030(2) 0.025(2) -0.0014(17) 0.0043(16) -0.0045(17)
C17 0.034(2) 0.032(2) 0.033(2) -0.0017(19) 0.0095(18) 0.0006(19)
O17 0.056(2) 0.054(2) 0.042(2) -0.0065(17) 0.0181(17) 0.0064(18)
O6 0.0369(19) 0.0407(19) 0.056(2) -0.0085(17) 0.0049(16) -0.0109(16)
C18 0.029(2) 0.030(2) 0.026(2) 0.0006(17) 0.0046(17) 0.0021(17)
C24 0.029(2) 0.027(2) 0.027(2) -0.0041(17) 0.0075(16) -0.0007(18)
C23 0.027(2) 0.035(2) 0.026(2) 0.0017(17) 0.0075(17) -0.0013(18)
N9 0.035(2) 0.030(2) 0.042(2) -0.0042(17) 0.0071(18) -0.0011(16)
C34 0.034(2) 0.037(2) 0.027(2) 0.0029(18) 0.0076(18) 0.0001(19)
C11 0.036(2) 0.031(2) 0.028(2) 0.0030(18) 0.0105(18) 0.0000(18)
C29 0.024(2) 0.038(2) 0.024(2) 0.0009(17) 0.0068(16) -0.0007(18)
C2 0.028(2) 0.031(2) 0.023(2) 0.0011(17) 0.0039(16) -0.0011(17)
N10 0.043(2) 0.032(2) 0.035(2) 0.0015(17) 0.0096(18) -0.0008(17)
C19 0.026(2) 0.031(2) 0.025(2) -0.0006(17) 0.0058(16) 0.0016(17)
C22 0.026(2) 0.034(2) 0.023(2) -0.0020(17) 0.0063(16) 0.0000(17)
O11 0.065(3) 0.070(3) 0.051(2) 0.004(2) 0.010(2) -0.010(2)
C14 0.039(2) 0.027(2) 0.028(2) 0.0010(18) 0.0090(18) 0.0003(19)
C12 0.025(2) 0.032(2) 0.027(2) -0.0040(18) 0.0063(16) 0.0013(18)
C25 0.028(2) 0.032(2) 0.025(2) -0.0004(17) 0.0062(17) -0.0011(18)
C6 0.024(2) 0.027(2) 0.028(2) -0.0021(17) 0.0061(16) 0.0003(16)
C8 0.027(2) 0.028(2) 0.028(2) 0.0012(17) 0.0060(17) -0.0002(17)
C7 0.028(2) 0.025(2) 0.027(2) 0.0003(17) 0.0058(16) -0.0002(17)
C31 0.032(2) 0.034(2) 0.028(2) -0.0034(18) 0.0086(17) -0.0008(18)
C33 0.044(3) 0.050(3) 0.027(2) 0.002(2) 0.011(2) 0.005(2)
C15 0.041(3) 0.035(3) 0.031(2) 0.0028(19) 0.0086(19) -0.003(2)
C20 0.034(2) 0.031(2) 0.027(2) 0.0027(18) 0.0105(17) -0.0014(18)
C5 0.030(2) 0.028(2) 0.026(2) 0.0019(17) 0.0071(17) 0.0007(17)
C13 0.038(3) 0.026(2) 0.032(2) -0.0016(18) 0.0089(19) 0.0004(18)
C21 0.034(2) 0.027(2) 0.032(2) -0.0027(18) 0.0084(18) -0.0041(18)
C16 0.046(3) 0.040(3) 0.027(2) 0.0015(19) 0.010(2) -0.003(2)
C10 0.032(2) 0.028(2) 0.031(2) -0.0003(18) 0.0084(18) -0.0002(18)
C26 0.027(2) 0.029(2) 0.028(2) 0.0026(18) 0.0058(16) -0.0030(18)
C30 0.033(2) 0.027(2) 0.032(2) 0.0020(18) 0.0071(18) -0.0011(18)
C28 0.036(2) 0.030(2) 0.032(2) 0.0003(18) 0.0117(19) 0.0013(19)
C27 0.038(3) 0.030(2) 0.033(2) 0.0008(18) 0.0104(19) -0.0013(19)
C32 0.040(3) 0.041(3) 0.025(2) -0.0011(19) 0.0099(19) -0.001(2)
C3 0.034(2) 0.029(2) 0.031(2) 0.0004(18) 0.0100(18) 0.0030(18)
C9 0.028(2) 0.029(2) 0.026(2) -0.0004(17) 0.0045(16) 0.0018(17)
C4 0.036(2) 0.026(2) 0.033(2) 0.0011(18) 0.0096(19) 0.0061(18)

loop_
_atom_type_symbol
_atom_type_description
_atom_type_scat_dispersion_real
_atom_type_scat_dispersion_imag
_atom_type_scat_source
C C 0.0033 0.0016 'International Tables Vol C Tables 4.2.6.8 and 6.1.1.4'
H H 0.0000 0.0000 'International Tables Vol C Tables 4.2.6.8 and 6.1.1.4'
N N 0.0061 0.0033 'International Tables Vol C Tables 4.2.6.8 and 6.1.1.4'
O O 0.0106 0.0060 'International Tables Vol C Tables 4.2.6.8 and 6.1.1.4'
Pr Pr -0.2180 2.8214 'International Tables Vol C Tables 4.2.6.8 and 6.1.1.4'

loop_
_geom_angle_atom_site_label_1
_geom_angle_atom_site_label_2
_geom_angle_atom_site_label_3
_geom_angle
_geom_angle_site_symmetry_1
_geom_angle_site_symmetry_3
O4 Pr1 O3 52.06(10) . .
O4 Pr1 O2 149.22(11) . .
O4 Pr1 O1 154.81(10) . .
O4 Pr1 O5 69.52(11) . .
O4 Pr1 O10 91.72(11) . .
O4 Pr1 O7 118.70(11) . .
O4 Pr1 C1 168.59(12) . .
O4 Pr1 C18 26.20(11) . .
O4 Pr1 N9 94.16(11) . .
O3 Pr1 O2 137.51(10) . .
O3 Pr1 O1 103.09(9) . .
O3 Pr1 O5 106.12(10) . .
O3 Pr1 O7 142.91(10) . .
O3 Pr1 C1 122.98(10) . .
O3 Pr1 C18 25.87(11) . .
O3 Pr1 N9 125.64(10) . .
O2 Pr1 O5 116.12(10) . .
O2 Pr1 C1 25.47(10) . .
O2 Pr1 C18 152.94(11) . .
O2 Pr1 N9 94.31(10) . .
O1 Pr1 O2 50.82(9) . .
O1 Pr1 O5 121.49(10) . .
O1 Pr1 O7 77.53(10) . .
O1 Pr1 C1 25.40(10) . .
O1 Pr1 C18 128.82(11) . .
O1 Pr1 N9 99.32(10) . .
O5 Pr1 C1 121.15(10) . .
O5 Pr1 C18 87.59(11) . .
O5 Pr1 N9 24.67(10) . .
O10 Pr1 O3 70.89(10) . .
O10 Pr1 O2 118.92(10) . .
O10 Pr1 O1 73.62(10) . .
O10 Pr1 O5 69.98(10) . .
O10 Pr1 O7 73.95(10) . .
O10 Pr1 C1 95.91(11) . .
O10 Pr1 C18 80.10(11) . .
O10 Pr1 N9 69.12(10) . .
O7 Pr1 O2 71.48(10) . .
O7 Pr1 O5 49.38(10) . .
O7 Pr1 C1 71.77(10) . .
O7 Pr1 C18 135.12(11) . .
O7 Pr1 N9 24.75(10) . .
O8 Pr1 O4 79.86(10) . .
O8 Pr1 O3 125.34(10) . .
O8 Pr1 O2 73.70(9) . .
O8 Pr1 O1 124.05(9) . .
O8 Pr1 O5 73.44(10) . .
O8 Pr1 O10 143.10(10) . .
O8 Pr1 O7 78.85(10) . .
O8 Pr1 O9 91.67(12) . .
O8 Pr1 C1 98.79(11) . .
O8 Pr1 C18 103.24(11) . .
O8 Pr1 N9 75.69(10) . .
O9 Pr1 O4 91.79(12) . .
O9 Pr1 O3 68.57(10) . .
O9 Pr1 O2 73.78(10) . .
O9 Pr1 O1 80.63(11) . .
O9 Pr1 O5 157.60(11) . .
O9 Pr1 O10 124.68(11) . .
O9 Pr1 O7 145.26(10) . .
O9 Pr1 C1 76.89(11) . .
O9 Pr1 C18 79.50(12) . .
O9 Pr1 N9 164.83(11) . .
C1 Pr1 N9 96.49(11) . .
C18 Pr1 C1 147.99(12) . .
C18 Pr1 N9 111.22(11) . .
C18 O4 Pr1 94.1(2) . .
C18 O3 Pr1 92.5(2) . .
C1 O2 Pr1 93.7(2) . .
C1 O1 Pr1 95.8(2) . .
N9 O5 Pr1 95.7(2) . .
Pr1 O10 H10A 109.4 . .
Pr1 O10 H10B 109.9 . .
H10A O10 H10B 104.2 . .
N9 O7 Pr1 97.7(2) . .
Pr1 O8 H8A 114.6 . .
Pr1 O8 H8B 114.0 . .
H8A O8 H8B 99.7 . .
H12A O12 H12B 104.4 . .
H13A O13 H13B 104.5 . .
C25 N6 C22 104.2(3) . .
C23 N5 H5 127(3) . .
C25 N5 C23 107.0(4) . .
C25 N5 H5 125(3) . .
C17 N4 C16 110.0(4) . .
C8 N2 C6 106.3(3) . .
C34 N8 H8 123.9 . .
C34 N8 C33 112.2(4) . .
C33 N8 H8 123.9 . .
C17 N3 C12 125.8(4) . .
C17 N3 C15 107.1(4) . .
C15 N3 C12 127.2(4) . .
Pr1 O9 H9A 109.9 . .
Pr1 O9 H9B 109.6 . .
H9A O9 H9B 104.0 . .
C8 N1 H1 127.1 . .
C8 N1 C5 105.8(3) . .
C5 N1 H1 127.1 . .
C34 N7 C29 125.0(4) . .
C34 N7 C32 107.9(4) . .
C32 N7 C29 127.1(4) . .
H14A O14 H14B 104.5 . .
O2 C1 Pr1 60.9(2) . .
O2 C1 O1 119.5(4) . .
O2 C1 C2 120.3(4) . .
O1 C1 Pr1 58.8(2) . .
O1 C1 C2 120.2(4) . .
C2 C1 Pr1 174.7(3) . .
N4 C17 N3 108.5(4) . .
N4 C17 H17 125.7 . .
N3 C17 H17 125.7 . .
O4 C18 Pr1 59.7(2) . .
O4 C18 C19 118.3(4) . .
O3 C18 Pr1 61.6(2) . .
O3 C18 O4 121.3(4) . .
O3 C18 C19 120.3(4) . .
C19 C18 Pr1 177.2(3) . .
C23 C24 H24 121.5 . .
C19 C24 H24 121.5 . .
C19 C24 C23 117.1(4) . .
N5 C23 C24 131.8(4) . .
N5 C23 C22 105.7(4) . .
C24 C23 C22 122.4(4) . .
O5 N9 Pr1 59.6(2) . .
O5 N9 O7 117.1(4) . .
O7 N9 Pr1 57.6(2) . .
O6 N9 Pr1 177.2(3) . .
O6 N9 O5 121.1(4) . .
O6 N9 O7 121.8(4) . .
N8 C34 N7 107.1(4) . .
N8 C34 H34 126.5 . .
N7 C34 H34 126.5 . .
C12 C11 H11 120.4 . .
C12 C11 C10 119.2(4) . .
C10 C11 H11 120.4 . .
C30 C29 N7 118.7(4) . .
C30 C29 C28 122.1(4) . .
C28 C29 N7 119.1(4) . .
C7 C2 C1 120.1(4) . .
C7 C2 C3 120.5(4) . .
C3 C2 C1 119.4(4) . .
O16 N10 O15 121.0(4) . .
O16 N10 O17 119.4(4) . .
O17 N10 O15 119.6(4) . .
C24 C19 C18 118.6(4) . .
C24 C19 C20 120.9(4) . .
C20 C19 C18 120.5(4) . .
N6 C22 C23 109.8(4) . .
N6 C22 C21 129.7(4) . .
C23 C22 C21 120.5(4) . .
H11A O11 H11B 104.5 . .
C13 C14 H14 119.8 . .
C13 C14 C9 120.4(4) . .
C9 C14 H14 119.8 . .
C11 C12 N3 119.3(4) . .
C13 C12 N3 119.5(4) . .
C13 C12 C11 121.2(4) . .
N6 C25 N5 113.2(4) . .
N6 C25 C26 125.9(4) . .
N5 C25 C26 120.8(4) . .
N2 C6 C7 131.8(4) . .
N2 C6 C5 105.7(4) . .
C7 C6 C5 122.4(4) . .
N2 C8 C9 122.5(4) . .
N1 C8 N2 112.9(4) . .
N1 C8 C9 124.7(4) . .
C2 C7 C6 117.1(4) . .
C2 C7 H7 121.5 . .
C6 C7 H7 121.5 . .
C26 C31 H31 119.9 . .
C30 C31 H31 119.9 . .
C30 C31 C26 120.2(4) . .
N8 C33 H33 126.9 . .
C32 C33 N8 106.3(4) . .
C32 C33 H33 126.9 . .
N3 C15 H15 126.9 . .
C16 C15 N3 106.3(4) . .
C16 C15 H15 126.9 . .
C19 C20 H20 118.8 . .
C21 C20 C19 122.3(4) . .
C21 C20 H20 118.8 . .
N1 C5 C6 109.4(4) . .
N1 C5 C4 130.7(4) . .
C4 C5 C6 120.0(4) . .
C14 C13 H13 120.3 . .
C12 C13 C14 119.4(4) . .
C12 C13 H13 120.3 . .
C22 C21 H21 121.7 . .
C20 C21 C22 116.7(4) . .
C20 C21 H21 121.7 . .
N4 C16 C15 108.1(4) . .
N4 C16 H16 125.9 . .
C15 C16 H16 125.9 . .
C11 C10 H10 119.9 . .
C9 C10 C11 120.3(4) . .
C9 C10 H10 119.9 . .
C31 C26 C25 119.5(4) . .
C27 C26 C25 120.4(4) . .
C27 C26 C31 120.1(4) . .
C29 C30 C31 118.6(4) . .
C29 C30 H30 120.7 . .
C31 C30 H30 120.7 . .
C29 C28 H28 120.7 . .
C29 C28 C27 118.6(4) . .
C27 C28 H28 120.7 . .
C26 C27 C28 120.3(4) . .
C26 C27 H27 119.8 . .
C28 C27 H27 119.8 . .
N7 C32 H32 126.7 . .
C33 C32 N7 106.6(4) . .
C33 C32 H32 126.7 . .
C2 C3 H3 118.9 . .
C4 C3 C2 122.1(4) . .
C4 C3 H3 118.9 . .
C14 C9 C8 120.8(4) . .
C14 C9 C10 119.6(4) . .
C10 C9 C8 119.6(4) . .
C5 C4 H4 121.1 . .
C3 C4 C5 117.9(4) . .
C3 C4 H4 121.1 . .

loop_
_geom_bond_atom_site_label_1
_geom_bond_atom_site_label_2
_geom_bond_distance
_geom_bond_site_symmetry_2
Pr1 O4 2.489(3) .
Pr1 O3 2.531(3) .
Pr1 O2 2.587(3) .
Pr1 O1 2.543(3) .
Pr1 O5 2.598(3) .
Pr1 O10 2.496(3) .
Pr1 O7 2.552(3) .
Pr1 O8 2.468(3) .
Pr1 O9 2.480(3) .
Pr1 C1 2.956(4) .
Pr1 C18 2.874(4) .
Pr1 N9 2.996(4) .
O4 C18 1.272(5) .
O3 C18 1.255(5) .
O2 C1 1.274(5) .
O1 C1 1.274(5) .
O5 N9 1.256(5) .
O10 H10A 0.8744 .
O10 H10B 0.8764 .
O7 N9 1.266(5) .
O8 H8A 0.9773 .
O8 H8B 0.9785 .
O12 H12A 0.8706 .
O12 H12B 0.8705 .
O16 N10 1.236(5) .
O13 H13A 0.8696 .
O13 H13B 0.8704 .
N6 C22 1.396(5) .
N6 C25 1.322(5) .
N5 C23 1.367(6) .
N5 C25 1.365(6) .
N5 H5 0.79(5) .
N4 C17 1.294(6) .
N4 C16 1.340(6) .
N2 C6 1.385(5) .
N2 C8 1.367(5) .
N8 H8 0.8800 .
N8 C34 1.278(5) .
N8 C33 1.344(6) .
N3 C17 1.352(5) .
N3 C12 1.431(5) .
N3 C15 1.385(5) .
O9 H9A 0.8793 .
O9 H9B 0.8790 .
N1 H1 0.8800 .
N1 C8 1.318(5) .
N1 C5 1.376(5) .
N7 C34 1.349(6) .
N7 C29 1.434(5) .
N7 C32 1.380(6) .
O15 N10 1.258(5) .
O14 H14A 0.8698 .
O14 H14B 0.8703 .
C1 C2 1.498(5) .
C17 H17 0.9500 .
O17 N10 1.247(5) .
O6 N9 1.238(5) .
C18 C19 1.501(5) .
C24 H24 0.9500 .
C24 C23 1.391(6) .
C24 C19 1.385(6) .
C23 C22 1.400(6) .
C34 H34 0.9500 .
C11 H11 0.9500 .
C11 C12 1.386(6) .
C11 C10 1.394(6) .
C29 C30 1.384(6) .
C29 C28 1.384(6) .
C2 C7 1.393(6) .
C2 C3 1.414(6) .
C19 C20 1.408(6) .
C22 C21 1.408(6) .
O11 H11A 0.8708 .
O11 H11B 0.8696 .
C14 H14 0.9500 .
C14 C13 1.390(6) .
C14 C9 1.392(6) .
C12 C13 1.384(6) .
C25 C26 1.473(6) .
C6 C7 1.395(6) .
C6 C5 1.405(6) .
C8 C9 1.477(6) .
C7 H7 0.9500 .
C31 H31 0.9500 .
C31 C26 1.391(6) .
C31 C30 1.390(6) .
C33 H33 0.9500 .
C33 C32 1.343(7) .
C15 H15 0.9500 .
C15 C16 1.342(6) .
C20 H20 0.9500 .
C20 C21 1.386(6) .
C5 C4 1.400(6) .
C13 H13 0.9500 .
C21 H21 0.9500 .
C16 H16 0.9500 .
C10 H10 0.9500 .
C10 C9 1.394(6) .
C26 C27 1.385(6) .
C30 H30 0.9500 .
C28 H28 0.9500 .
C28 C27 1.391(6) .
C27 H27 0.9500 .
C32 H32 0.9500 .
C3 H3 0.9500 .
C3 C4 1.377(6) .
C4 H4 0.9500 .

loop_
_geom_torsion_atom_site_label_1
_geom_torsion_atom_site_label_2
_geom_torsion_atom_site_label_3
_geom_torsion_atom_site_label_4
_geom_torsion
_geom_torsion_site_symmetry_1
_geom_torsion_site_symmetry_2
_geom_torsion_site_symmetry_3
_geom_torsion_site_symmetry_4
Pr1 O4 C18 O3 -1.4(4) . . . .
Pr1 O4 C18 C19 177.6(3) . . . .
Pr1 O3 C18 O4 1.4(4) . . . .
Pr1 O3 C18 C19 -177.7(3) . . . .
Pr1 O2 C1 O1 4.4(4) . . . .
Pr1 O2 C1 C2 -174.1(3) . . . .
Pr1 O1 C1 O2 -4.5(4) . . . .
Pr1 O1 C1 C2 174.0(3) . . . .
Pr1 O5 N9 O7 4.0(4) . . . .
Pr1 O5 N9 O6 -176.8(4) . . . .
Pr1 O7 N9 O5 -4.1(4) . . . .
Pr1 O7 N9 O6 176.8(4) . . . .
O4 C18 C19 C24 -5.7(6) . . . .
O4 C18 C19 C20 174.0(4) . . . .
O3 C18 C19 C24 173.3(4) . . . .
O3 C18 C19 C20 -6.9(6) . . . .
O2 C1 C2 C7 8.6(6) . . . .
O2 C1 C2 C3 -172.6(4) . . . .
O1 C1 C2 C7 -169.9(4) . . . .
O1 C1 C2 C3 8.9(6) . . . .
N6 C22 C21 C20 -177.5(4) . . . .
N6 C25 C26 C31 -151.3(4) . . . .
N6 C25 C26 C27 29.6(7) . . . .
N5 C23 C22 N6 -1.3(5) . . . .
N5 C23 C22 C21 179.2(4) . . . .
N5 C25 C26 C31 30.1(6) . . . .
N5 C25 C26 C27 -149.0(4) . . . .
N2 C6 C7 C2 -178.3(4) . . . .
N2 C6 C5 N1 0.5(5) . . . .
N2 C6 C5 C4 180.0(4) . . . .
N2 C8 C9 C14 20.4(6) . . . .
N2 C8 C9 C10 -161.0(4) . . . .
N8 C33 C32 N7 0.1(5) . . . .
N3 C12 C13 C14 179.8(4) . . . .
N3 C15 C16 N4 -0.3(5) . . . .
N1 C8 C9 C14 -158.6(4) . . . .
N1 C8 C9 C10 20.0(6) . . . .
N1 C5 C4 C3 178.3(4) . . . .
N7 C29 C30 C31 176.0(4) . . . .
N7 C29 C28 C27 -178.0(4) . . . .
C1 C2 C7 C6 176.3(4) . . . .
C1 C2 C3 C4 -177.5(4) . . . .
C17 N4 C16 C15 0.2(6) . . . .
C17 N3 C12 C11 153.2(4) . . . .
C17 N3 C12 C13 -27.8(6) . . . .
C17 N3 C15 C16 0.3(5) . . . .
C18 C19 C20 C21 179.1(4) . . . .
C24 C23 C22 N6 176.9(4) . . . .
C24 C23 C22 C21 -2.6(7) . . . .
C24 C19 C20 C21 -1.1(7) . . . .
C23 N5 C25 N6 -0.5(5) . . . .
C23 N5 C25 C26 178.3(4) . . . .
C23 C24 C19 C18 -179.7(4) . . . .
C23 C24 C19 C20 0.6(6) . . . .
C23 C22 C21 C20 1.9(6) . . . .
C34 N8 C33 C32 0.2(6) . . . .
C34 N7 C29 C30 -35.8(6) . . . .
C34 N7 C29 C28 142.9(5) . . . .
C34 N7 C32 C33 -0.3(5) . . . .
C11 C12 C13 C14 -1.2(7) . . . .
C11 C10 C9 C14 0.3(6) . . . .
C11 C10 C9 C8 -178.3(4) . . . .
C29 N7 C34 N8 -178.3(4) . . . .
C29 N7 C32 C33 178.3(4) . . . .
C29 C28 C27 C26 2.2(7) . . . .
C2 C3 C4 C5 0.6(7) . . . .
C19 C24 C23 N5 179.0(4) . . . .
C19 C24 C23 C22 1.3(6) . . . .
C19 C20 C21 C22 -0.2(7) . . . .
C22 N6 C25 N5 -0.4(5) . . . .
C22 N6 C25 C26 -179.0(4) . . . .
C12 N3 C17 N4 -179.2(4) . . . .
C12 N3 C15 C16 179.3(4) . . . .
C12 C11 C10 C9 1.3(6) . . . .
C25 N6 C22 C23 1.0(5) . . . .
C25 N6 C22 C21 -179.5(4) . . . .
C25 N5 C23 C24 -177.0(5) . . . .
C25 N5 C23 C22 1.1(5) . . . .
C25 C26 C27 C28 176.1(4) . . . .
C6 N2 C8 N1 0.2(5) . . . .
C6 N2 C8 C9 -178.9(4) . . . .
C6 C5 C4 C3 -1.1(6) . . . .
C8 N2 C6 C7 179.9(4) . . . .
C8 N2 C6 C5 -0.4(4) . . . .
C8 N1 C5 C6 -0.4(5) . . . .
C8 N1 C5 C4 -179.8(5) . . . .
C7 C2 C3 C4 1.2(7) . . . .
C7 C6 C5 N1 -179.8(4) . . . .
C7 C6 C5 C4 -0.3(7) . . . .
C31 C26 C27 C28 -2.9(7) . . . .
C33 N8 C34 N7 -0.4(5) . . . .
C15 N3 C17 N4 -0.2(5) . . . .
C15 N3 C12 C11 -25.6(6) . . . .
C15 N3 C12 C13 153.4(4) . . . .
C5 N1 C8 N2 0.1(5) . . . .
C5 N1 C8 C9 179.2(4) . . . .
C5 C6 C7 C2 2.1(6) . . . .
C13 C14 C9 C8 176.3(4) . . . .
C13 C14 C9 C10 -2.4(7) . . . .
C16 N4 C17 N3 0.0(5) . . . .
C10 C11 C12 N3 178.2(4) . . . .
C10 C11 C12 C13 -0.8(7) . . . .
C26 C31 C30 C29 1.9(6) . . . .
C30 C29 C28 C27 0.6(7) . . . .
C30 C31 C26 C25 -178.2(4) . . . .
C30 C31 C26 C27 0.8(7) . . . .
C28 C29 C30 C31 -2.6(7) . . . .
C32 N7 C34 N8 0.5(5) . . . .
C32 N7 C29 C30 145.8(4) . . . .
C32 N7 C29 C28 -35.6(6) . . . .
C3 C2 C7 C6 -2.5(6) . . . .
C9 C14 C13 C12 2.8(7) . . . .
